data_7120655
loop_
_publ_author_name
'Houjou, Hirohiko'
'Ikedo, Hana'
'Yoshikawa, Isao'

_publ_section_title
;
 Single-crystal UV-Vis spectroscopic examination of a striking odd-even
 effect on structure and chromic behaviour of salicylidene alkylamines
;
_journal_name_full 'Chem. Commun.'
_journal_paper_doi 10.1039/C7CC06268K
_journal_year 2017
_chemical_formula_moiety 'C20 H32 Br N O'
_chemical_formula_sum 'C20 H32 Br N O'
_chemical_formula_weight 382.37
_chemical_melting_point 316
_space_group_crystal_system monoclinic
_space_group_IT_number 14
_space_group_name_Hall '-P 2ybc'
_space_group_name_H-M_alt 'P 1 21/c 1'
_symmetry_space_group_name_Hall '-P 2ybc'
_symmetry_space_group_name_H-M 'P 1 21/c 1'
_atom_sites_solution_hydrogens mixed
_atom_sites_solution_primary direct
_atom_sites_solution_secondary difmap
_audit_creation_method SHELXL-2016/6
_audit_update_record
;
2017-08-03 deposited with the CCDC.
2017-09-14 downloaded from the CCDC.
;
_cell_angle_alpha 90
_cell_angle_beta 93.958(11)
_cell_angle_gamma 90
_cell_formula_units_Z 4
_cell_length_a 9.834(9)
_cell_length_b 5.686(5)
_cell_length_c 35.79(3)
_cell_measurement_reflns_used 3555
_cell_measurement_temperature 93(2)
_cell_measurement_theta_max 27.50
_cell_measurement_theta_min 3.60
_cell_volume 1996(3)
_computing_cell_refinement 'CrystalClear-SM Expert 2.0 r3'
_computing_data_collection 'CrystalClear-SM Expert 2.0 r3 (Rigaku, 2009)'
_computing_data_reduction 'CrystalClear-SM Expert 2.0 r3'
_computing_molecular_graphics 'CrystalStructure 4.1.1'
_computing_publication_material 'CrystalStructure 4.1.1 (Rigaku, 2015)'
_computing_structure_refinement 'SHELXL-2016/6 (Sheldrick, 2016)'
_computing_structure_solution 'SHELXS-2013 (Sheldrick, 2013)'
_diffrn_ambient_temperature 93(2)
_diffrn_detector_area_resol_mean 7.111
_diffrn_measured_fraction_theta_full 0.996
_diffrn_measured_fraction_theta_max 0.995
_diffrn_measurement_device_type 'VariMax DW with Saturn'
_diffrn_measurement_method \w
_diffrn_radiation_source 'fine-focus sealed tube'
_diffrn_radiation_type MoK\a
_diffrn_radiation_wavelength 0.71075
_diffrn_reflns_av_R_equivalents 0.0677
_diffrn_reflns_av_unetI/netI 0.0646
_diffrn_reflns_Laue_measured_fraction_full 0.996
_diffrn_reflns_Laue_measured_fraction_max 0.995
_diffrn_reflns_limit_h_max 12
_diffrn_reflns_limit_h_min -12
_diffrn_reflns_limit_k_max 7
_diffrn_reflns_limit_k_min -7
_diffrn_reflns_limit_l_max 45
_diffrn_reflns_limit_l_min -46
_diffrn_reflns_number 19457
_diffrn_reflns_point_group_measured_fraction_full 0.996
_diffrn_reflns_point_group_measured_fraction_max 0.995
_diffrn_reflns_theta_full 25.242
_diffrn_reflns_theta_max 27.423
_diffrn_reflns_theta_min 3.190
_exptl_absorpt_coefficient_mu 2.064
_exptl_absorpt_correction_T_max 0.980
_exptl_absorpt_correction_T_min 0.784
_exptl_absorpt_correction_type multi-scan
_exptl_absorpt_process_details 'REQAB (Rigaku, 1998)'
_exptl_crystal_colour colorless
_exptl_crystal_density_diffrn 1.272
_exptl_crystal_description plate
_exptl_crystal_F_000 808
_exptl_crystal_recrystallization_method 'Re-crystallisation from solvent: methanol'
_exptl_crystal_size_max 0.090
_exptl_crystal_size_mid 0.090
_exptl_crystal_size_min 0.010
_refine_diff_density_max 0.635
_refine_diff_density_min -0.537
_refine_diff_density_rms 0.090
_refine_ls_extinction_method none
_refine_ls_goodness_of_fit_ref 1.055
_refine_ls_hydrogen_treatment mixed
_refine_ls_matrix_type full
_refine_ls_number_parameters 212
_refine_ls_number_reflns 4538
_refine_ls_number_restraints 0
_refine_ls_restrained_S_all 1.055
_refine_ls_R_factor_all 0.0736
_refine_ls_R_factor_gt 0.0540
_refine_ls_shift/su_max 0.001
_refine_ls_shift/su_mean 0.000
_refine_ls_structure_factor_coef Fsqd
_refine_ls_weighting_details 'w=1/[\s^2^(Fo^2^)+(0.0282P)^2^+2.6811P] where P=(Fo^2^+2Fc^2^)/3'
_refine_ls_weighting_scheme calc
_refine_ls_wR_factor_gt 0.0940
_refine_ls_wR_factor_ref 0.1019
_reflns_Friedel_coverage 0.000
_reflns_number_gt 3655
_reflns_number_total 4538
_reflns_threshold_expression 'I > 2\s(I)'
_cod_data_source_file c7cc06268k2.cif
_cod_data_source_block shelxl
_cod_database_code 7120655
_shelx_shelxl_version_number 2016/6
_shelx_space_group_comment
;
The symmetry employed for this shelxl refinement is uniquely defined
by the following loop, which should always be used as a source of
symmetry information in preference to the above space-group names.
They are only intended as comments.
;
_shelx_estimated_absorpt_t_min 0.836
_shelx_estimated_absorpt_t_max 0.980

loop_
_space_group_symop_operation_xyz
'x, y, z'
'-x, y+1/2, -z+1/2'
'-x, -y, -z'
'x, -y-1/2, z-1/2'

loop_
_atom_site_label
_atom_site_type_symbol
_atom_site_fract_x
_atom_site_fract_y
_atom_site_fract_z
_atom_site_U_iso_or_equiv
_atom_site_adp_type
_atom_site_occupancy
_atom_site_site_symmetry_order
_atom_site_calc_flag
_atom_site_refinement_flags_posn
_atom_site_refinement_flags_adp
O1 O 0.1314(2) 1.4097(4) 0.32534(7) 0.0275(6) Uani 1 1 d . .
H1 H 0.085(4) 1.340(7) 0.3324(11) 0.041 Uiso 1 1 d . U
C1 C 0.1758(3) 1.2889(6) 0.29634(8) 0.0198(6) Uani 1 1 d . .
C2 C 0.2811(3) 1.3850(6) 0.27673(8) 0.0238(7) Uani 1 1 d . .
H2 H 0.318876 1.533198 0.284024 0.029 Uiso 1 1 calc R U
C3 C 0.3308(3) 1.2647(6) 0.24659(8) 0.0228(7) Uani 1 1 d . .
H3 H 0.402508 1.330367 0.233481 0.027 Uiso 1 1 calc R U
C4 C 0.2746(3) 1.0459(6) 0.23563(8) 0.0214(7) Uani 1 1 d . .
C5 C 0.1695(3) 0.9488(6) 0.25459(8) 0.0206(7) Uani 1 1 d . .
H4 H 0.131510 0.801695 0.246835 0.025 Uiso 1 1 calc R U
C6 C 0.1190(3) 1.0680(5) 0.28533(8) 0.0188(6) Uani 1 1 d . .
Br1 Br 0.34584(3) 0.87895(6) 0.19477(2) 0.02764(11) Uani 1 1 d . .
C7 C 0.0104(3) 0.9598(6) 0.30621(8) 0.0223(7) Uani 1 1 d . .
H5 H -0.029353 0.815664 0.297626 0.027 Uiso 1 1 calc R U
N1 N -0.0314(3) 1.0575(5) 0.33582(7) 0.0231(6) Uani 1 1 d . .
C8 C -0.1375(3) 0.9338(6) 0.35566(8) 0.0235(7) Uani 1 1 d . .
H6 H -0.193625 0.836399 0.337584 0.028 Uiso 1 1 calc R U
H7 H -0.198040 1.050761 0.366520 0.028 Uiso 1 1 calc R U
C9 C -0.0735(3) 0.7757(6) 0.38706(8) 0.0209(7) Uani 1 1 d . .
H8 H -0.009215 0.664360 0.376401 0.025 Uiso 1 1 calc R U
H9 H -0.021440 0.874228 0.405838 0.025 Uiso 1 1 calc R U
C10 C -0.1832(3) 0.6371(6) 0.40633(8) 0.0214(6) Uani 1 1 d . .
H10 H -0.242379 0.749731 0.418714 0.026 Uiso 1 1 calc R U
H11 H -0.240858 0.552240 0.386969 0.026 Uiso 1 1 calc R U
C11 C -0.1258(3) 0.4591(6) 0.43555(8) 0.0216(7) Uani 1 1 d . .
H12 H -0.071582 0.544406 0.455581 0.026 Uiso 1 1 calc R U
H13 H -0.063664 0.350118 0.423486 0.026 Uiso 1 1 calc R U
C12 C -0.2371(3) 0.3153(6) 0.45326(8) 0.0221(7) Uani 1 1 d . .
H14 H -0.299578 0.425036 0.465034 0.027 Uiso 1 1 calc R U
H15 H -0.290815 0.229897 0.433156 0.027 Uiso 1 1 calc R U
C13 C -0.1824(3) 0.1370(6) 0.48283(8) 0.0206(6) Uani 1 1 d . .
H16 H -0.119556 0.027611 0.471106 0.025 Uiso 1 1 calc R U
H17 H -0.129077 0.222381 0.503020 0.025 Uiso 1 1 calc R U
C14 C -0.2933(3) -0.0063(6) 0.50020(8) 0.0217(7) Uani 1 1 d . .
H18 H -0.346825 -0.091190 0.479995 0.026 Uiso 1 1 calc R U
H19 H -0.355945 0.103088 0.511998 0.026 Uiso 1 1 calc R U
C15 C -0.2386(3) -0.1856(5) 0.52973(8) 0.0207(7) Uani 1 1 d . .
H20 H -0.176042 -0.294901 0.517907 0.025 Uiso 1 1 calc R U
H21 H -0.185019 -0.100593 0.549897 0.025 Uiso 1 1 calc R U
C16 C -0.3497(3) -0.3302(5) 0.54735(8) 0.0203(7) Uani 1 1 d . .
H22 H -0.402656 -0.417354 0.527292 0.024 Uiso 1 1 calc R U
H23 H -0.412974 -0.221342 0.559003 0.024 Uiso 1 1 calc R U
C17 C -0.2929(3) -0.5072(6) 0.57724(8) 0.0232(7) Uani 1 1 d . .
H24 H -0.230142 -0.616656 0.565518 0.028 Uiso 1 1 calc R U
H25 H -0.239290 -0.420040 0.597172 0.028 Uiso 1 1 calc R U
C18 C -0.4035(3) -0.6509(6) 0.59517(8) 0.0229(7) Uani 1 1 d . .
H26 H -0.458988 -0.734150 0.575177 0.028 Uiso 1 1 calc R U
H27 H -0.464440 -0.541891 0.607645 0.028 Uiso 1 1 calc R U
C19 C -0.3458(3) -0.8320(6) 0.62397(9) 0.0251(7) Uani 1 1 d . .
H28 H -0.288504 -0.749579 0.643676 0.030 Uiso 1 1 calc R U
H29 H -0.286839 -0.943901 0.611388 0.030 Uiso 1 1 calc R U
C20 C -0.4578(3) -0.9705(6) 0.64243(10) 0.0321(8) Uani 1 1 d . .
H30 H -0.514433 -0.861485 0.655807 0.038 Uiso 1 1 calc R U
H31 H -0.415604 -1.084864 0.660145 0.038 Uiso 1 1 calc R U
H32 H -0.514693 -1.053428 0.623099 0.038 Uiso 1 1 calc R U

loop_
_atom_site_aniso_label
_atom_site_aniso_U_11
_atom_site_aniso_U_22
_atom_site_aniso_U_33
_atom_site_aniso_U_23
_atom_site_aniso_U_13
_atom_site_aniso_U_12
O1 0.0341(14) 0.0206(14) 0.0283(12) -0.0049(10) 0.0060(10) -0.0073(10)
C1 0.0197(15) 0.0179(16) 0.0215(15) -0.0012(12) -0.0017(12) 0.0022(13)
C2 0.0234(16) 0.0177(16) 0.0299(16) 0.0025(14) -0.0017(13) -0.0029(14)
C3 0.0192(15) 0.0238(18) 0.0250(16) 0.0072(14) -0.0015(12) -0.0009(13)
C4 0.0206(15) 0.0238(17) 0.0194(15) -0.0022(13) -0.0024(12) 0.0019(13)
C5 0.0179(15) 0.0206(17) 0.0226(15) 0.0016(13) -0.0050(12) -0.0002(13)
C6 0.0165(14) 0.0183(17) 0.0211(15) 0.0049(12) -0.0025(12) 0.0008(12)
Br1 0.02653(18) 0.0316(2) 0.02512(17) -0.00505(15) 0.00416(12) 0.00080(15)
C7 0.0183(15) 0.0211(17) 0.0266(16) 0.0026(13) -0.0046(13) -0.0019(13)
N1 0.0216(13) 0.0272(16) 0.0207(13) 0.0044(11) 0.0023(11) 0.0003(11)
C8 0.0186(15) 0.0279(19) 0.0244(16) 0.0058(13) 0.0041(12) -0.0011(13)
C9 0.0217(15) 0.0183(16) 0.0226(15) 0.0014(13) -0.0001(12) -0.0006(13)
C10 0.0204(15) 0.0223(17) 0.0214(15) 0.0020(13) 0.0017(12) -0.0001(14)
C11 0.0210(16) 0.0201(17) 0.0238(16) 0.0013(13) 0.0026(12) -0.0008(13)
C12 0.0187(15) 0.0237(18) 0.0238(16) 0.0025(13) 0.0011(12) -0.0018(13)
C13 0.0190(15) 0.0218(17) 0.0210(15) 0.0009(13) 0.0005(12) -0.0020(13)
C14 0.0192(15) 0.0250(18) 0.0207(15) 0.0013(13) 0.0003(12) -0.0018(14)
C15 0.0191(15) 0.0216(18) 0.0213(15) 0.0008(13) 0.0006(12) -0.0013(13)
C16 0.0178(15) 0.0226(18) 0.0205(15) 0.0034(12) 0.0006(12) 0.0001(13)
C17 0.0195(16) 0.0263(19) 0.0239(16) 0.0030(14) 0.0017(12) -0.0035(14)
C18 0.0229(16) 0.0227(18) 0.0233(15) 0.0030(13) 0.0017(12) -0.0014(14)
C19 0.0220(16) 0.026(2) 0.0274(17) 0.0010(14) 0.0018(13) -0.0047(14)
C20 0.0314(19) 0.030(2) 0.0354(19) 0.0111(16) 0.0034(15) 0.0024(16)

loop_
_atom_type_symbol
_atom_type_description
_atom_type_scat_dispersion_real
_atom_type_scat_dispersion_imag
_atom_type_scat_source
C C 0.0033 0.0016 'International Tables Vol C Tables 4.2.6.8 and 6.1.1.4'
H H 0.0000 0.0000 'International Tables Vol C Tables 4.2.6.8 and 6.1.1.4'
Br Br -0.2901 2.4595 'International Tables Vol C Tables 4.2.6.8 and 6.1.1.4'
N N 0.0061 0.0033 'International Tables Vol C Tables 4.2.6.8 and 6.1.1.4'
O O 0.0106 0.0060 'International Tables Vol C Tables 4.2.6.8 and 6.1.1.4'

loop_
_geom_angle_atom_site_label_1
_geom_angle_atom_site_label_2
_geom_angle_atom_site_label_3
_geom_angle
C1 O1 H1 105(4)
O1 C1 C2 118.6(3)
O1 C1 C6 121.6(3)
C2 C1 C6 119.8(3)
C3 C2 C1 120.4(3)
C3 C2 H2 119.8
C1 C2 H2 119.8
C2 C3 C4 119.9(3)
C2 C3 H3 120.1
C4 C3 H3 120.1
C5 C4 C3 120.4(3)
C5 C4 Br1 120.0(2)
C3 C4 Br1 119.6(2)
C4 C5 C6 120.2(3)
C4 C5 H4 119.9
C6 C5 H4 119.9
C5 C6 C1 119.2(3)
C5 C6 C7 120.0(3)
C1 C6 C7 120.8(3)
N1 C7 C6 121.3(3)
N1 C7 H5 119.4
C6 C7 H5 119.4
C7 N1 C8 117.7(3)
N1 C8 C9 111.2(2)
N1 C8 H6 109.4
C9 C8 H6 109.4
N1 C8 H7 109.4
C9 C8 H7 109.4
H6 C8 H7 108.0
C10 C9 C8 111.3(2)
C10 C9 H8 109.4
C8 C9 H8 109.4
C10 C9 H9 109.4
C8 C9 H9 109.4
H8 C9 H9 108.0
C11 C10 C9 114.0(2)
C11 C10 H10 108.8
C9 C10 H10 108.8
C11 C10 H11 108.8
C9 C10 H11 108.8
H10 C10 H11 107.6
C10 C11 C12 113.1(2)
C10 C11 H12 109.0
C12 C11 H12 109.0
C10 C11 H13 109.0
C12 C11 H13 109.0
H12 C11 H13 107.8
C13 C12 C11 114.2(2)
C13 C12 H14 108.7
C11 C12 H14 108.7
C13 C12 H15 108.7
C11 C12 H15 108.7
H14 C12 H15 107.6
C14 C13 C12 114.0(2)
C14 C13 H16 108.8
C12 C13 H16 108.8
C14 C13 H17 108.8
C12 C13 H17 108.8
H16 C13 H17 107.7
C13 C14 C15 114.0(2)
C13 C14 H18 108.7
C15 C14 H18 108.7
C13 C14 H19 108.7
C15 C14 H19 108.7
H18 C14 H19 107.6
C16 C15 C14 114.3(2)
C16 C15 H20 108.7
C14 C15 H20 108.7
C16 C15 H21 108.7
C14 C15 H21 108.7
H20 C15 H21 107.6
C15 C16 C17 113.5(2)
C15 C16 H22 108.9
C17 C16 H22 108.9
C15 C16 H23 108.9
C17 C16 H23 108.9
H22 C16 H23 107.7
C18 C17 C16 113.8(2)
C18 C17 H24 108.8
C16 C17 H24 108.8
C18 C17 H25 108.8
C16 C17 H25 108.8
H24 C17 H25 107.7
C17 C18 C19 113.4(3)
C17 C18 H26 108.9
C19 C18 H26 108.9
C17 C18 H27 108.9
C19 C18 H27 108.9
H26 C18 H27 107.7
C18 C19 C20 112.9(3)
C18 C19 H28 109.0
C20 C19 H28 109.0
C18 C19 H29 109.0
C20 C19 H29 109.0
H28 C19 H29 107.8
C19 C20 H30 109.5
C19 C20 H31 109.5
H30 C20 H31 109.5
C19 C20 H32 109.5
H30 C20 H32 109.5
H31 C20 H32 109.5

loop_
_geom_bond_atom_site_label_1
_geom_bond_atom_site_label_2
_geom_bond_distance
O1 C1 1.342(4)
O1 H1 0.67(4)
C1 C2 1.401(4)
C1 C6 1.419(4)
C2 C3 1.394(4)
C2 H2 0.9500
C3 C4 1.406(5)
C3 H3 0.9500
C4 C5 1.389(4)
C4 Br1 1.916(3)
C5 C6 1.411(4)
C5 H4 0.9500
C6 C7 1.479(4)
C7 N1 1.288(4)
C7 H5 0.9500
N1 C8 1.480(4)
C8 C9 1.539(4)
C8 H6 0.9900
C8 H7 0.9900
C9 C10 1.537(4)
C9 H8 0.9900
C9 H9 0.9900
C10 C11 1.535(4)
C10 H10 0.9900
C10 H11 0.9900
C11 C12 1.538(4)
C11 H12 0.9900
C11 H13 0.9900
C12 C13 1.536(4)
C12 H14 0.9900
C12 H15 0.9900
C13 C14 1.528(4)
C13 H16 0.9900
C13 H17 0.9900
C14 C15 1.539(4)
C14 H18 0.9900
C14 H19 0.9900
C15 C16 1.537(4)
C15 H20 0.9900
C15 H21 0.9900
C16 C17 1.545(4)
C16 H22 0.9900
C16 H23 0.9900
C17 C18 1.536(4)
C17 H24 0.9900
C17 H25 0.9900
C18 C19 1.538(4)
C18 H26 0.9900
C18 H27 0.9900
C19 C20 1.539(4)
C19 H28 0.9900
C19 H29 0.9900
C20 H30 0.9800
C20 H31 0.9800
C20 H32 0.9800

loop_
_geom_hbond_atom_site_label_D
_geom_hbond_atom_site_label_H
_geom_hbond_atom_site_label_A
_geom_hbond_distance_DH
_geom_hbond_distance_HA
_geom_hbond_distance_DA
_geom_hbond_angle_DHA
O1 H1 N1 0.67(4) 1.98(4) 2.607(4) 157(5)

loop_
_geom_torsion_atom_site_label_1
_geom_torsion_atom_site_label_2
_geom_torsion_atom_site_label_3
_geom_torsion_atom_site_label_4
_geom_torsion
O1 C1 C2 C3 179.6(3)
C6 C1 C2 C3 -0.2(4)
C1 C2 C3 C4 0.3(5)
C2 C3 C4 C5 0.2(4)
C2 C3 C4 Br1 -178.8(2)
C3 C4 C5 C6 -0.7(4)
Br1 C4 C5 C6 178.3(2)
C4 C5 C6 C1 0.7(4)
C4 C5 C6 C7 -177.9(3)
O1 C1 C6 C5 179.9(3)
C2 C1 C6 C5 -0.3(4)
O1 C1 C6 C7 -1.5(4)
C2 C1 C6 C7 178.3(3)
C5 C6 C7 N1 175.5(3)
C1 C6 C7 N1 -3.1(4)
C6 C7 N1 C8 -178.2(3)
C7 N1 C8 C9 93.0(3)
N1 C8 C9 C10 -177.0(3)
C8 C9 C10 C11 174.7(3)
C9 C10 C11 C12 -177.6(3)
C10 C11 C12 C13 -179.6(3)
C11 C12 C13 C14 -179.7(3)
C12 C13 C14 C15 179.8(3)
C13 C14 C15 C16 179.9(3)
C14 C15 C16 C17 -179.3(3)
C15 C16 C17 C18 179.6(3)
C16 C17 C18 C19 178.2(3)
C17 C18 C19 C20 178.6(3)
